data_2220161
loop_
_publ_author_name
'Baryala, Yamna'
'Salem, Moussa'
'Essassi, El Mokhtar'
'Reuter, Hans'
'Izaaryene, Maher'

_publ_section_title
;
 Dimethyl 3-acetyl-3-(1,3-benzothiazol-2-yl)pentanedioate
;
_journal_coeditor_code FJ2155
_journal_issue 12
_journal_name_full 'Acta Crystallographica Section E'
_journal_page_first o2290
_journal_paper_doi 10.1107/S1600536808035782
_journal_volume 64
_journal_year 2008
_chemical_formula_iupac 'C16 H17 N O5 S'
_chemical_formula_moiety 'C16 H17 N O5 S'
_chemical_formula_sum 'C16 H17 N O5 S'
_chemical_formula_weight 335.37
_chemical_name_systematic
;
Dimethyl 3-acetyl-3-(1,3-benzothiazol-2-yl)pentanedioate
;
_space_group_IT_number 14
_symmetry_cell_setting monoclinic
_symmetry_space_group_name_Hall '-P 2ybc'
_symmetry_space_group_name_H-M 'P 1 21/c 1'
_atom_sites_solution_hydrogens geom
_atom_sites_solution_primary direct
_atom_sites_solution_secondary difmap
_audit_creation_method SHELXL-97
_cell_angle_alpha 90.00
_cell_angle_beta 118.0110(10)
_cell_angle_gamma 90.00
_cell_formula_units_Z 4
_cell_length_a 14.4075(3)
_cell_length_b 8.8089(2)
_cell_length_c 13.8968(3)
_cell_measurement_reflns_used 9633
_cell_measurement_temperature 100(2)
_cell_measurement_theta_max 32.71
_cell_measurement_theta_min 2.81
_cell_volume 1557.10(6)
_computing_cell_refinement 'SMART (Bruker, 2004)'
_computing_data_collection 'SMART (Bruker, 2004)'
_computing_data_reduction 'SAINT (Bruker, 2007)'
_computing_molecular_graphics 'DIAMOND (Brandenburg, 1999)'
_computing_publication_material 'SHELXTL (Sheldrick, 2008)'
_computing_structure_refinement 'SHELXL97 (Sheldrick, 2008)'
_computing_structure_solution 'SHELXS97 (Sheldrick, 2008)'
_diffrn_ambient_temperature 100(2)
_diffrn_measured_fraction_theta_full 1.000
_diffrn_measured_fraction_theta_max 1.000
_diffrn_measurement_device_type 'Bruker APEXII CCD area-detector'
_diffrn_measurement_method '\f and \w'
_diffrn_radiation_monochromator graphite
_diffrn_radiation_source 'fine-focus sealed tube'
_diffrn_radiation_type MoK\a
_diffrn_radiation_wavelength 0.71073
_diffrn_reflns_av_R_equivalents 0.0299
_diffrn_reflns_av_sigmaI/netI 0.0110
_diffrn_reflns_limit_h_max 19
_diffrn_reflns_limit_h_min -16
_diffrn_reflns_limit_k_max 11
_diffrn_reflns_limit_k_min -11
_diffrn_reflns_limit_l_max 17
_diffrn_reflns_limit_l_min -18
_diffrn_reflns_number 94263
_diffrn_reflns_theta_full 28.00
_diffrn_reflns_theta_max 28.00
_diffrn_reflns_theta_min 1.60
_exptl_absorpt_coefficient_mu 0.233
_exptl_absorpt_correction_T_max 0.9446
_exptl_absorpt_correction_T_min 0.8835
_exptl_absorpt_correction_type multi-scan
_exptl_absorpt_process_details '(SADABS; Bruker, 2004)'
_exptl_crystal_colour colourless
_exptl_crystal_density_diffrn 1.431
_exptl_crystal_density_method 'not measured'
_exptl_crystal_description irregular
_exptl_crystal_F_000 704
_exptl_crystal_size_max 0.54
_exptl_crystal_size_mid 0.47
_exptl_crystal_size_min 0.25
_refine_diff_density_max 0.397
_refine_diff_density_min -0.234
_refine_ls_extinction_method none
_refine_ls_goodness_of_fit_ref 1.022
_refine_ls_hydrogen_treatment constr
_refine_ls_matrix_type full
_refine_ls_number_parameters 211
_refine_ls_number_reflns 3766
_refine_ls_number_restraints 0
_refine_ls_restrained_S_all 1.022
_refine_ls_R_factor_all 0.0349
_refine_ls_R_factor_gt 0.0305
_refine_ls_shift/su_max 0.001
_refine_ls_shift/su_mean 0.000
_refine_ls_structure_factor_coef Fsqd
_refine_ls_weighting_details 'calc w=1/[\s^2^(Fo^2^)+(0.0379P)^2^+0.9909P] where P=(Fo^2^+2Fc^2^)/3'
_refine_ls_weighting_scheme calc
_refine_ls_wR_factor_gt 0.0793
_refine_ls_wR_factor_ref 0.0828
_reflns_number_gt 3396
_reflns_number_total 3766
_reflns_threshold_expression I>2\s(I)
_cod_data_source_file fj2155.cif
_cod_data_source_block I
_cod_original_sg_symbol_H-M 'P 21/c'
_cod_database_code 2220161
_cod_database_fobs_code 2220161

loop_
_symmetry_equiv_pos_as_xyz
'x, y, z'
'-x, y+1/2, -z+1/2'
'-x, -y, -z'
'x, -y-1/2, z-1/2'

loop_
_atom_site_type_symbol
_atom_site_label
_atom_site_fract_x
_atom_site_fract_y
_atom_site_fract_z
_atom_site_U_iso_or_equiv
_atom_site_adp_type
_atom_site_calc_flag
_atom_site_refinement_flags
_atom_site_occupancy
S S1 0.07547(2) 0.86573(3) 0.43919(2) 0.01676(8) Uani d . 1
C C2 0.19378(9) 0.80630(13) 0.54977(9) 0.0140(2) Uani d . 1
N N3 0.20635(8) 0.66132(11) 0.56438(8) 0.01443(19) Uani d . 1
C C4 0.11159(9) 0.42603(14) 0.47444(10) 0.0170(2) Uani d . 1
H H4 0.1637 0.3622 0.5273 0.024(2) Uiso calc R 1
C C5 0.02392(10) 0.36495(14) 0.38745(10) 0.0190(2) Uani d . 1
H H5 0.0163 0.2578 0.3802 0.024(2) Uiso calc R 1
C C6 -0.05382(10) 0.45859(15) 0.30984(10) 0.0193(2) Uani d . 1
H H6 -0.1132 0.4135 0.2508 0.024(2) Uiso calc R 1
C C7 -0.04607(9) 0.61526(15) 0.31719(9) 0.0179(2) Uani d . 1
H H7 -0.0991 0.6784 0.2646 0.024(2) Uiso calc R 1
C C8 0.04263(9) 0.67687(14) 0.40475(9) 0.0149(2) Uani d . 1
C C9 0.12163(9) 0.58417(13) 0.48265(9) 0.0141(2) Uani d . 1
C C1 0.27346(9) 0.92387(13) 0.62176(9) 0.0145(2) Uani d . 1
C C10 0.22105(9) 1.00619(14) 0.68333(9) 0.0160(2) Uani d . 1
O O10 0.18549(8) 1.13226(10) 0.65710(8) 0.0249(2) Uani d . 1
C C11 0.20998(10) 0.91849(15) 0.77027(10) 0.0219(3) Uani d . 1
H H111 0.2794 0.9052 0.8335 0.0431(14) Uiso calc R 1
H H112 0.1792 0.8188 0.7417 0.0431(14) Uiso calc R 1
H H113 0.1641 0.9743 0.7922 0.0431(14) Uiso calc R 1
C C20 0.37450(9) 0.84101(13) 0.70162(10) 0.0173(2) Uani d . 1
H H201 0.3553 0.7532 0.7331 0.0431(14) Uiso calc R 1
H H202 0.4102 0.8014 0.6608 0.0431(14) Uiso calc R 1
C C21 0.45015(9) 0.94072(14) 0.79307(10) 0.0170(2) Uani d . 1
O O21 0.43873(8) 1.07423(11) 0.80278(8) 0.0304(2) Uani d . 1
O O22 0.53173(7) 0.86031(10) 0.86465(8) 0.0229(2) Uani d . 1
C C22 0.60859(10) 0.94308(15) 0.95845(11) 0.0232(3) Uani d . 1
H H221 0.6652 0.8742 1.0055 0.0431(14) Uiso calc R 1
H H222 0.5747 0.9852 0.9993 0.0431(14) Uiso calc R 1
H H223 0.6379 1.0258 0.9339 0.0431(14) Uiso calc R 1
C C30 0.29294(10) 1.04297(13) 0.55238(10) 0.0168(2) Uani d . 1
H H301 0.2280 1.1038 0.5129 0.0431(14) Uiso calc R 1
H H302 0.3489 1.1126 0.6021 0.0431(14) Uiso calc R 1
C C31 0.32428(9) 0.98185(14) 0.47030(10) 0.0177(2) Uani d . 1
O O31 0.34329(8) 0.85225(11) 0.45908(8) 0.0272(2) Uani d . 1
O O32 0.32806(9) 1.09691(11) 0.40907(8) 0.0281(2) Uani d . 1
C C32 0.36038(13) 1.05932(17) 0.32765(12) 0.0309(3) Uani d . 1
H H321 0.3587 1.1509 0.2869 0.0431(14) Uiso calc R 1
H H322 0.3123 0.9833 0.2774 0.0431(14) Uiso calc R 1
H H323 0.4320 1.0183 0.3636 0.0431(14) Uiso calc R 1

loop_
_atom_site_aniso_label
_atom_site_aniso_U_11
_atom_site_aniso_U_22
_atom_site_aniso_U_33
_atom_site_aniso_U_12
_atom_site_aniso_U_13
_atom_site_aniso_U_23
S1 0.01835(15) 0.01332(14) 0.01468(14) 0.00202(10) 0.00450(11) 0.00100(10)
C2 0.0143(5) 0.0144(5) 0.0137(5) 0.0014(4) 0.0071(4) 0.0008(4)
N3 0.0153(4) 0.0135(5) 0.0152(5) -0.0003(4) 0.0078(4) -0.0001(4)
C4 0.0197(6) 0.0144(5) 0.0205(6) 0.0007(4) 0.0124(5) 0.0000(4)
C5 0.0231(6) 0.0159(6) 0.0229(6) -0.0043(5) 0.0150(5) -0.0047(5)
C6 0.0201(6) 0.0236(6) 0.0165(5) -0.0058(5) 0.0105(5) -0.0067(5)
C7 0.0184(5) 0.0222(6) 0.0134(5) 0.0001(5) 0.0077(5) -0.0014(4)
C8 0.0178(5) 0.0144(5) 0.0153(5) 0.0001(4) 0.0100(5) -0.0011(4)
C9 0.0155(5) 0.0150(5) 0.0146(5) -0.0009(4) 0.0094(4) -0.0010(4)
C1 0.0161(5) 0.0113(5) 0.0160(5) 0.0002(4) 0.0074(4) 0.0002(4)
C10 0.0153(5) 0.0164(6) 0.0149(5) -0.0015(4) 0.0059(4) -0.0022(4)
O10 0.0319(5) 0.0192(5) 0.0284(5) 0.0088(4) 0.0181(4) 0.0030(4)
C11 0.0260(6) 0.0235(6) 0.0189(6) -0.0034(5) 0.0127(5) -0.0007(5)
C20 0.0157(5) 0.0131(5) 0.0193(6) 0.0001(4) 0.0050(5) -0.0006(4)
C21 0.0146(5) 0.0172(6) 0.0189(6) -0.0013(4) 0.0077(5) -0.0003(4)
O21 0.0262(5) 0.0173(5) 0.0323(5) 0.0016(4) 0.0011(4) -0.0066(4)
O22 0.0195(4) 0.0179(4) 0.0214(4) -0.0004(3) 0.0013(4) -0.0009(4)
C22 0.0160(5) 0.0240(6) 0.0220(6) -0.0038(5) 0.0026(5) -0.0027(5)
C30 0.0211(6) 0.0121(5) 0.0191(6) -0.0011(4) 0.0110(5) -0.0004(4)
C31 0.0172(5) 0.0173(6) 0.0187(6) -0.0036(4) 0.0086(5) -0.0019(5)
O31 0.0409(6) 0.0178(5) 0.0324(5) 0.0027(4) 0.0250(5) -0.0007(4)
O32 0.0501(6) 0.0179(5) 0.0291(5) -0.0045(4) 0.0290(5) -0.0020(4)
C32 0.0486(9) 0.0270(7) 0.0308(7) -0.0086(6) 0.0300(7) -0.0046(6)

loop_
_atom_type_symbol
_atom_type_description
_atom_type_scat_dispersion_real
_atom_type_scat_dispersion_imag
_atom_type_scat_source
C C 0.0033 0.0016 'International Tables Vol C Tables 4.2.6.8 and 6.1.1.4'
H H 0.0000 0.0000 'International Tables Vol C Tables 4.2.6.8 and 6.1.1.4'
N N 0.0061 0.0033 'International Tables Vol C Tables 4.2.6.8 and 6.1.1.4'
O O 0.0106 0.0060 'International Tables Vol C Tables 4.2.6.8 and 6.1.1.4'
S S 0.1246 0.1234 'International Tables Vol C Tables 4.2.6.8 and 6.1.1.4'

loop_
_geom_angle_atom_site_label_1
_geom_angle_atom_site_label_2
_geom_angle_atom_site_label_3
_geom_angle
_geom_angle_publ_flag
C8 S1 C2 88.99(6) ?
N3 C2 C1 124.25(10) ?
N3 C2 S1 116.04(9) ?
C1 C2 S1 119.70(8) ?
C2 N3 C9 110.46(10) ?
C5 C4 C9 118.40(11) ?
C5 C4 H4 120.8 no
C9 C4 H4 120.8 no
C4 C5 C6 121.04(11) ?
C4 C5 H5 119.5 no
C6 C5 H5 119.5 no
C7 C6 C5 121.49(11) ?
C7 C6 H6 119.3 no
C5 C6 H6 119.3 no
C6 C7 C8 117.45(11) ?
C6 C7 H7 121.3 no
C8 C7 H7 121.3 no
C7 C8 C9 121.61(11) ?
C7 C8 S1 129.28(10) ?
C9 C8 S1 109.11(9) ?
N3 C9 C4 124.73(11) ?
N3 C9 C8 115.28(10) ?
C4 C9 C8 120.00(11) ?
C2 C1 C30 110.85(9) ?
C2 C1 C20 108.53(9) ?
C30 C1 C20 112.75(10) ?
C2 C1 C10 105.49(9) ?
C30 C1 C10 107.74(9) ?
C20 C1 C10 111.26(9) ?
O10 C10 C11 121.71(11) ?
O10 C10 C1 120.57(11) ?
C11 C10 C1 117.58(10) ?
C10 C11 H111 109.5 no
C10 C11 H112 109.5 no
H111 C11 H112 109.5 no
C10 C11 H113 109.5 no
H111 C11 H113 109.5 no
H112 C11 H113 109.5 no
C21 C20 C1 113.34(10) ?
C21 C20 H201 108.9 no
C1 C20 H201 108.9 no
C21 C20 H202 108.9 no
C1 C20 H202 108.9 no
H201 C20 H202 107.7 no
O21 C21 O22 123.70(11) ?
O21 C21 C20 125.51(11) ?
O22 C21 C20 110.77(10) ?
C21 O22 C22 115.95(10) ?
O22 C22 H221 109.5 no
O22 C22 H222 109.5 no
H221 C22 H222 109.5 no
O22 C22 H223 109.5 no
H221 C22 H223 109.5 no
H222 C22 H223 109.5 no
C31 C30 C1 115.97(10) ?
C31 C30 H301 108.3 no
C1 C30 H301 108.3 no
C31 C30 H302 108.3 no
C1 C30 H302 108.3 no
H301 C30 H302 107.4 no
O31 C31 O32 123.80(11) ?
O31 C31 C30 127.20(11) ?
O32 C31 C30 109.00(10) ?
C31 O32 C32 116.51(11) ?
O32 C32 H321 109.5 no
O32 C32 H322 109.5 no
H321 C32 H322 109.5 no
O32 C32 H323 109.5 no
H321 C32 H323 109.5 no
H322 C32 H323 109.5 no

loop_
_geom_bond_atom_site_label_1
_geom_bond_atom_site_label_2
_geom_bond_distance
_geom_bond_publ_flag
S1 C8 1.7343(12) ?
S1 C2 1.7552(12) ?
C2 N3 1.2924(15) ?
C2 C1 1.5207(16) ?
N3 C9 1.3926(15) ?
C4 C5 1.3827(18) ?
C4 C9 1.3997(16) ?
C4 H4 0.9500 no
C5 C6 1.4012(18) ?
C5 H5 0.9500 no
C6 C7 1.3845(18) ?
C6 H6 0.9500 no
C7 C8 1.3957(17) ?
C7 H7 0.9500 no
C8 C9 1.4060(16) ?
C1 C30 1.5373(16) ?
C1 C20 1.5383(16) ?
C1 C10 1.5605(16) ?
C10 O10 1.2055(15) ?
C10 C11 1.5043(17) ?
C11 H111 0.9800 no
C11 H112 0.9800 no
C11 H113 0.9800 no
C20 C21 1.5078(16) ?
C20 H201 0.9900 no
C20 H202 0.9900 no
C21 O21 1.2038(16) ?
C21 O22 1.3320(15) ?
O22 C22 1.4496(15) ?
C22 H221 0.9800 no
C22 H222 0.9800 no
C22 H223 0.9800 no
C30 C31 1.5095(16) ?
C30 H301 0.9900 no
C30 H302 0.9900 no
C31 O31 1.2012(15) ?
C31 O32 1.3409(15) ?
O32 C32 1.4497(16) ?
C32 H321 0.9800 no
C32 H322 0.9800 no
C32 H323 0.9800 no

loop_
_geom_torsion_atom_site_label_1
_geom_torsion_atom_site_label_2
_geom_torsion_atom_site_label_3
_geom_torsion_atom_site_label_4
_geom_torsion
_geom_torsion_publ_flag
C8 S1 C2 N3 -3.31(9) no
C8 S1 C2 C1 177.11(9) no
C1 C2 N3 C9 -177.68(10) no
S1 C2 N3 C9 2.75(12) no
C9 C4 C5 C6 -0.72(17) no
C4 C5 C6 C7 -0.08(18) no
C5 C6 C7 C8 0.34(17) no
C6 C7 C8 C9 0.21(17) no
C6 C7 C8 S1 -178.77(9) no
C2 S1 C8 C7 -178.22(11) no
C2 S1 C8 C9 2.70(8) no
C2 N3 C9 C4 179.46(11) no
C2 N3 C9 C8 -0.50(14) no
C5 C4 C9 N3 -178.70(10) no
C5 C4 C9 C8 1.25(17) no
C7 C8 C9 N3 178.94(10) no
S1 C8 C9 N3 -1.90(12) no
C7 C8 C9 C4 -1.02(17) no
S1 C8 C9 C4 178.15(9) no
N3 C2 C1 C30 132.23(12) no
S1 C2 C1 C30 -48.22(12) no
N3 C2 C1 C20 7.89(15) no
S1 C2 C1 C20 -172.56(8) no
N3 C2 C1 C10 -111.43(12) no
S1 C2 C1 C10 68.12(11) no
C2 C1 C10 O10 -104.69(13) no
C30 C1 C10 O10 13.77(15) no
C20 C1 C10 O10 137.83(12) no
C2 C1 C10 C11 71.08(12) no
C30 C1 C10 C11 -170.47(10) no
C20 C1 C10 C11 -46.41(14) no
C2 C1 C20 C21 -167.17(9) no
C30 C1 C20 C21 69.63(13) no
C10 C1 C20 C21 -51.54(13) no
C1 C20 C21 O21 -3.89(18) no
C1 C20 C21 O22 174.63(10) no
O21 C21 O22 C22 0.40(18) no
C20 C21 O22 C22 -178.16(10) no
C2 C1 C30 C31 -53.93(13) no
C20 C1 C30 C31 67.97(13) no
C10 C1 C30 C31 -168.88(10) no
C1 C30 C31 O31 -6.12(19) no
C1 C30 C31 O32 173.84(10) no
O31 C31 O32 C32 -1.96(19) no
C30 C31 O32 C32 178.08(11) no

loop_
_cod_related_entry_id
_cod_related_entry_database
_cod_related_entry_code
1 ChemSpider 24741086
